data_4021051
loop_
_publ_author_name
'Takahiro Kojima'
'Kohtaro Tanaka'
'Takayuki Ishida'
'Takashi Nogami'

_publ_section_title
;
 Synthesis and Characterization of Dibenzodioxadiselenafulvalene
;
_journal_name_full 'Journal of Organic Chemistry'
_journal_page_first 9319
_journal_page_last 9322
_journal_paper_doi 10.1021/jo048501g
_journal_volume 69
_journal_year 2004
_chemical_formula_moiety 'C14 H8 O2 Se2 '
_chemical_formula_sum 'C14 H8 O2 Se2'
_chemical_formula_weight 366.14
_space_group_IT_number 14
_symmetry_cell_setting monoclinic
_symmetry_space_group_name_Hall '-P 2yn'
_symmetry_space_group_name_H-M 'P 1 21/n 1'
_cell_angle_alpha 90
_cell_angle_beta 107.158(4)
_cell_angle_gamma 90
_cell_formula_units_Z 4
_cell_length_a 16.040(2)
_cell_length_b 3.9690(3)
_cell_length_c 19.179(1)
_cell_measurement_temperature 90(1)
_cell_volume 1166.6(2)
_exptl_crystal_density_diffrn 2.084
_cod_original_sg_symbol_H-M 'P 21/n'
_cod_original_formula_sum 'C14 H8 O2 Se2 '
_cod_database_code 4021051

loop_
_symmetry_equiv_pos_as_xyz
x,y,z
1/2-x,1/2+y,1/2-z
-x,-y,-z
1/2+x,1/2-y,1/2+z

loop_
_atom_site_label
_atom_site_type_symbol
_atom_site_fract_x
_atom_site_fract_y
_atom_site_fract_z
_atom_site_U_iso_or_equiv
_atom_site_adp_type
_atom_site_occupancy
_atom_site_calc_flag
_atom_site_refinement_flags
_atom_site_disorder_assembly
_atom_site_disorder_group
Se(1) Se 0.64077(3) -0.1925(1) 0.44028(2) 0.0139(1) Uani 1.00 d . . .
Se(2) Se 0.77405(3) -0.1684(1) 0.32693(2) 0.0118(1) Uani 1.00 d . . .
O(1) O 0.7796(2) 0.1419(8) 0.5362(2) 0.0154(7) Uani 1.00 d . . .
O(2) O 0.8866(2) 0.1678(8) 0.4442(2) 0.0136(7) Uani 1.00 d . . .
C(1) C 0.7543(3) 0.006(1) 0.4667(2) 0.0134(10) Uani 1.00 d . . .
C(2) C 0.7193(3) 0.085(1) 0.5737(2) 0.0140(10) Uani 1.00 d . . .
C(3) C 0.6420(3) -0.078(1) 0.5368(2) 0.0113(9) Uani 1.00 d . . .
C(4) C 0.5802(3) -0.141(1) 0.5723(2) 0.016(1) Uani 1.00 d . . .
C(5) C 0.5951(3) -0.033(1) 0.6440(2) 0.016(1) Uani 1.00 d . . .
C(6) C 0.6733(3) 0.128(1) 0.6799(2) 0.017(1) Uani 1.00 d . . .
C(7) C 0.7368(3) 0.186(1) 0.6454(2) 0.016(1) Uani 1.00 d . . .
C(8) C 0.8049(3) 0.019(1) 0.4228(2) 0.0144(10) Uani 1.00 d . . .
C(9) C 0.9310(3) 0.139(1) 0.3916(2) 0.0121(9) Uani 1.00 d . . .
C(10) C 0.8872(3) -0.024(1) 0.3272(2) 0.0110(9) Uani 1.00 d . . .
C(11) C 0.9269(3) -0.055(1) 0.2714(2) 0.017(1) Uani 1.00 d . . .
C(12) C 1.0106(3) 0.070(1) 0.2841(2) 0.0160(10) Uani 1.00 d . . .
C(13) C 1.0535(3) 0.230(1) 0.3490(3) 0.018(1) Uani 1.00 d . . .
C(14) C 1.0131(3) 0.267(1) 0.4046(2) 0.016(1) Uani 1.00 d . . .
H(1) H 0.527(3) -0.28(1) 0.546(3) 0.01(1) Uiso 1.00 d . . .
H(2) H 0.558(5) -0.07(2) 0.671(4) 0.06(2) Uiso 1.00 d . . .
H(3) H 0.685(3) 0.21(1) 0.727(3) 0.01(1) Uiso 1.00 d . . .
H(4) H 0.783(4) 0.30(1) 0.668(3) 0.03(1) Uiso 1.00 d . . .
H(5) H 0.900(3) -0.17(1) 0.229(3) 0.01(1) Uiso 1.00 d . . .
H(6) H 1.039(3) 0.06(1) 0.248(2) 0.01(1) Uiso 1.00 d . . .
H(7) H 1.116(3) 0.35(1) 0.359(3) 0.02(1) Uiso 1.00 d . . .
H(8) H 1.043(3) 0.38(1) 0.447(2) 0.01(1) Uiso 1.00 d . . .

loop_
_atom_site_aniso_label
_atom_site_aniso_U_11
_atom_site_aniso_U_22
_atom_site_aniso_U_33
_atom_site_aniso_U_12
_atom_site_aniso_U_13
_atom_site_aniso_U_23
Se(1) 0.0135(2) 0.0160(2) 0.0128(2) -0.0026(2) 0.0046(2) -0.0032(2)
Se(2) 0.0127(2) 0.0121(2) 0.0109(2) -0.0011(2) 0.0042(1) -0.0009(1)
O(1) 0.011(1) 0.025(2) 0.011(1) -0.004(1) 0.005(1) -0.004(1)
O(2) 0.011(1) 0.019(2) 0.012(1) -0.001(1) 0.006(1) -0.003(1)
C(1) 0.011(2) 0.013(2) 0.014(2) 0.001(2) -0.001(1) -0.002(2)
C(2) 0.012(2) 0.016(2) 0.015(2) -0.001(2) 0.005(1) 0.004(2)
C(3) 0.009(2) 0.010(2) 0.016(2) 0.001(2) 0.005(1) -0.004(2)
C(4) 0.015(2) 0.013(2) 0.021(2) 0.006(2) 0.007(2) 0.000(2)
C(5) 0.019(2) 0.016(2) 0.016(2) 0.005(2) 0.008(2) 0.007(2)
C(6) 0.019(2) 0.018(2) 0.014(2) -0.002(2) 0.007(2) 0.000(2)
C(7) 0.016(2) 0.017(2) 0.012(2) -0.001(2) 0.000(2) 0.000(2)
C(8) 0.015(2) 0.015(2) 0.012(2) -0.004(2) 0.002(1) 0.002(2)
C(9) 0.014(2) 0.012(2) 0.012(2) 0.003(2) 0.006(1) 0.004(2)
C(10) 0.010(2) 0.010(2) 0.015(2) 0.002(2) 0.005(1) 0.001(2)
C(11) 0.022(2) 0.016(2) 0.013(2) 0.003(2) 0.006(2) 0.001(2)
C(12) 0.014(2) 0.015(2) 0.023(2) 0.001(2) 0.012(2) 0.002(2)
C(13) 0.016(2) 0.012(2) 0.028(2) 0.004(2) 0.011(2) 0.004(2)
C(14) 0.015(2) 0.015(2) 0.016(2) 0.000(2) 0.001(2) -0.001(2)

loop_
_geom_bond_atom_site_label_1
_geom_bond_atom_site_label_2
_geom_bond_distance
_geom_bond_site_symmetry_1
_geom_bond_site_symmetry_2
_geom_bond_publ_flag
Se(1) C(1) 1.911(4) . . yes
Se(1) C(3) 1.900(4) . . yes
Se(2) C(8) 1.908(4) . . yes
Se(2) C(10) 1.902(4) . . yes
O(1) C(1) 1.383(5) . . yes
O(1) C(2) 1.385(5) . . yes
O(2) C(8) 1.384(5) . . yes
O(2) C(9) 1.402(5) . . yes
C(1) C(8) 1.332(6) . . yes
C(2) C(3) 1.392(6) . . yes
C(2) C(7) 1.379(6) . . yes
C(3) C(4) 1.380(6) . . yes
C(4) C(5) 1.394(6) . . yes
C(5) C(6) 1.395(6) . . yes
C(6) C(7) 1.388(7) . . yes
C(9) C(10) 1.387(6) . . yes
C(9) C(14) 1.364(7) . . yes
C(10) C(11) 1.403(6) . . yes
C(11) C(12) 1.384(7) . . yes
C(12) C(13) 1.386(7) . . yes
C(13) C(14) 1.410(7) . . yes

loop_
_cod_related_entry_id
_cod_related_entry_database
_cod_related_entry_code
1 ChemSpider 9500985
